data_7248422
loop_
_publ_author_name
'Blasco-Brusola, Alejandro'
'Tamarit, Lorena'
'Navarrete-Miguel, Miriam'
'Roca-Sanju&#xe1;n, Daniel'
'Miranda, Miguel A.'
'Vay&#xe1;, Ignacio'

_publ_section_title
;
 Photolytic splitting of homodimeric quinone-derived oxetanes studied by
 ultrafast transient absorption spectroscopy and quantum chemistry.
;
_journal_issue 17
_journal_name_full 'Physical chemistry chemical physics : PCCP'
_journal_page_first 13489
_journal_page_last 13496
_journal_paper_doi 10.1039/d4cp00830h
_journal_volume 26
_journal_year 2024
_chemical_formula_moiety 'C20 H12 O4'
_chemical_formula_sum 'C20 H12 O4'
_chemical_formula_weight 316.3
_space_group_IT_number 14
_space_group_name_Hall '-P 2ybc'
_space_group_name_H-M_alt 'P 1 21/c 1'
_symmetry_cell_setting monoclinic
_symmetry_Int_Tables_number 14
_symmetry_space_group_name_Hall '-P 2ybc'
_symmetry_space_group_name_H-M 'P 1 21/c 1'
_atom_sites_solution_hydrogens difmap
_atom_sites_solution_primary dual
_atom_sites_solution_secondary dual
_audit_conform_dict_location ftp://ftp.iucr.org/pub/cif_core.dic
_audit_conform_dict_name cif_core.dic
_audit_conform_dict_version 2.4.5
_audit_creation_date 2020-07-29T08:53:52-00:00
_audit_creation_method 'WinGX routine CIF_UPDATE'
_audit_update_record
;
2020-09-02 deposited with the CCDC.	2024-04-16 downloaded from the CCDC.
;
_cell_angle_alpha 90
_cell_angle_beta 97.619(2)
_cell_angle_gamma 90
_cell_formula_units_Z 4
_cell_length_a 8.1365(5)
_cell_length_b 20.6845(12)
_cell_length_c 8.5612(4)
_cell_measurement_reflns_used 9791
_cell_measurement_temperature 100(2)
_cell_measurement_theta_max 28.31
_cell_measurement_theta_min 2.52
_cell_measurement_wavelength 0.71073
_cell_volume 1428.12(14)
_computing_cell_refinement 'APPEX3v2018.7-2 (BRUKER AXS, 2005)'
_computing_data_collection 'APPEX3v2018.7-2 (BRUKER AXS, 2005)'
_computing_data_reduction 'APPEX3v2018.7-2 (BRUKER AXS, 2005)'
_computing_molecular_graphics 'Ortep for Windows (Farrugia, 2012)'
_computing_publication_material 'WinGX publication routines (Farrugia, 2012)'
_computing_structure_refinement 'SHELXL-2018/3 (Sheldrick, 2018)'
_computing_structure_solution 'SHELXT-2018/2 (Sheldrick, 2015)'
_diffrn_ambient_temperature 100(2)
_diffrn_detector_area_resol_mean 7.3910
_diffrn_measured_fraction_theta_full 0.999
_diffrn_measured_fraction_theta_max 0.999
_diffrn_measurement_device_type 'Bruker D8 VENTURE PHOTON III-14'
_diffrn_measurement_method 'omega and phi'
_diffrn_radiation_monochromator 'Incoatec multilayer mirror'
_diffrn_radiation_probe x-ray
_diffrn_radiation_type MoK\a
_diffrn_radiation_wavelength 0.71073
_diffrn_reflns_av_R_equivalents 0.0486
_diffrn_reflns_av_unetI/netI 0.0166
_diffrn_reflns_Laue_measured_fraction_full 0.999
_diffrn_reflns_Laue_measured_fraction_max 0.999
_diffrn_reflns_limit_h_max 10
_diffrn_reflns_limit_h_min -10
_diffrn_reflns_limit_k_max 27
_diffrn_reflns_limit_k_min -27
_diffrn_reflns_limit_l_max 11
_diffrn_reflns_limit_l_min -11
_diffrn_reflns_number 71755
_diffrn_reflns_point_group_measured_fraction_full 0.999
_diffrn_reflns_point_group_measured_fraction_max 0.999
_diffrn_reflns_theta_full 25.242
_diffrn_reflns_theta_max 28.276
_diffrn_reflns_theta_min 1.969
_diffrn_source 'INCOATEC microfocus sealed tube'
_diffrn_source_type 'Incoatec I\mS 3.0'
_diffrn_standards_number 0
_exptl_absorpt_coefficient_mu 0.103
_exptl_absorpt_correction_T_max 0.9593
_exptl_absorpt_correction_T_min 0.9362
_exptl_absorpt_correction_type multi-scan
_exptl_absorpt_process_details 'BRUKER SADABS-2016/2'
_exptl_crystal_colour Colourless
_exptl_crystal_density_diffrn 1.471
_exptl_crystal_density_method 'not measured'
_exptl_crystal_description plate
_exptl_crystal_F_000 656
_exptl_crystal_size_max 0.17
_exptl_crystal_size_mid 0.07
_exptl_crystal_size_min 0.05
_refine_diff_density_max 0.34
_refine_diff_density_min -0.206
_refine_diff_density_rms 0.044
_refine_ls_extinction_method none
_refine_ls_goodness_of_fit_ref 1.057
_refine_ls_hydrogen_treatment refxyz
_refine_ls_matrix_type full
_refine_ls_number_constraints 0
_refine_ls_number_parameters 253
_refine_ls_number_reflns 3544
_refine_ls_number_restraints 0
_refine_ls_restrained_S_all 1.057
_refine_ls_R_factor_all 0.0429
_refine_ls_R_factor_gt 0.0355
_refine_ls_shift/su_max 0
_refine_ls_shift/su_mean 0
_refine_ls_structure_factor_coef Fsqd
_refine_ls_weighting_details 'w=1/[\s^2^(Fo^2^)+(0.0436P)^2^+0.5980P] where P=(Fo^2^+2Fc^2^)/3'
_refine_ls_weighting_scheme calc
_refine_ls_wR_factor_gt 0.0887
_refine_ls_wR_factor_ref 0.0933
_reflns_Friedel_coverage 0
_reflns_number_gt 3039
_reflns_number_total 3544
_reflns_threshold_expression 'I > 2\s(I)'
_cod_data_source_file d4cp00830h2.cif
_cod_data_source_block RXNV2020-3
_cod_depositor_comments 'Adding full bibliography for 7248421--7248422.cif.'
_cod_original_sg_symbol_H-M 'P 21/c'
_cod_database_code 7248422
_shelx_estimated_absorpt_t_min 0.983
_shelx_estimated_absorpt_t_max 0.995
_shelx_shelxl_version_number 2018/3

loop_
_symmetry_equiv_pos_as_xyz
'x, y, z'
'-x, y+1/2, -z+1/2'
'-x, -y, -z'
'x, -y-1/2, z-1/2'

loop_
_atom_site_label
_atom_site_type_symbol
_atom_site_fract_x
_atom_site_fract_y
_atom_site_fract_z
_atom_site_U_iso_or_equiv
_atom_site_adp_type
_atom_site_occupancy
_atom_site_site_symmetry_order
_atom_site_calc_flag
_atom_site_refinement_flags_posn
_atom_site_refinement_flags_adp
_atom_site_refinement_flags_occupancy
_atom_site_disorder_assembly
_atom_site_disorder_group
C1 C 0.07372(13) 0.43588(5) 0.27899(12) 0.0136(2) Uani 1 1 d . . . . .
C2 C 0.10185(13) 0.49453(5) 0.20584(12) 0.0145(2) Uani 1 1 d . . . . .
C3 C 0.25810(14) 0.50592(5) 0.13767(12) 0.0167(2) Uani 1 1 d . . . . .
C4 C 0.37226(14) 0.45074(6) 0.13608(13) 0.0186(2) Uani 1 1 d . . . . .
H4 H 0.4677(19) 0.4575(7) 0.0800(17) 0.022 Uiso 1 1 d . U . . .
C5 C 0.34478(14) 0.39512(6) 0.20511(13) 0.0171(2) Uani 1 1 d . . . . .
H5 H 0.4210(18) 0.3593(7) 0.2027(17) 0.02 Uiso 1 1 d . U . . .
C6 C 0.20295(13) 0.38356(5) 0.29552(12) 0.0132(2) Uani 1 1 d . . . . .
C7 C 0.25809(13) 0.35889(5) 0.46855(12) 0.0128(2) Uani 1 1 d . . . . .
H7 H 0.1882(17) 0.3780(7) 0.5409(16) 0.015 Uiso 1 1 d . U . . .
C8 C 0.19871(13) 0.29263(5) 0.40739(13) 0.0143(2) Uani 1 1 d . . . . .
H8 H 0.1112(18) 0.2720(7) 0.4608(17) 0.017 Uiso 1 1 d . U . . .
C9 C 0.32928(14) 0.24216(5) 0.38690(13) 0.0152(2) Uani 1 1 d . . . . .
C10 C 0.49864(13) 0.25167(5) 0.47253(12) 0.0144(2) Uani 1 1 d . . . . .
C11 C 0.54983(13) 0.31145(5) 0.54090(12) 0.0141(2) Uani 1 1 d . . . . .
C12 C 0.43762(13) 0.36860(5) 0.53338(12) 0.0138(2) Uani 1 1 d . . . . .
C13 C -0.02128(15) 0.54238(6) 0.19042(13) 0.0182(2) Uani 1 1 d . . . . .
H13 H -0.0008(18) 0.5821(7) 0.1372(18) 0.022 Uiso 1 1 d . U . . .
C14 C -0.16993(15) 0.53174(6) 0.24761(13) 0.0196(2) Uani 1 1 d . . . . .
H14 H -0.2556(19) 0.5633(7) 0.2340(18) 0.024 Uiso 1 1 d . U . . .
C15 C -0.19626(14) 0.47415(6) 0.32515(13) 0.0194(2) Uani 1 1 d . . . . .
H15 H -0.3004(19) 0.4666(7) 0.3651(18) 0.023 Uiso 1 1 d . U . . .
C16 C -0.07574(14) 0.42650(6) 0.33980(13) 0.0172(2) Uani 1 1 d . . . . .
H16 H -0.0948(18) 0.3869(7) 0.3899(17) 0.021 Uiso 1 1 d . U . . .
C17 C 0.71154(14) 0.31853(6) 0.61765(13) 0.0175(2) Uani 1 1 d . . . . .
H17 H 0.7436(18) 0.3608(7) 0.6654(17) 0.021 Uiso 1 1 d . U . . .
C18 C 0.81934(15) 0.26630(6) 0.62843(14) 0.0203(2) Uani 1 1 d . . . . .
H18 H 0.9322(19) 0.2717(7) 0.6827(18) 0.024 Uiso 1 1 d . U . . .
C19 C 0.76865(15) 0.20709(6) 0.56126(14) 0.0202(2) Uani 1 1 d . . . . .
H19 H 0.8423(19) 0.1706(7) 0.5703(18) 0.024 Uiso 1 1 d . U . . .
C20 C 0.60973(15) 0.19979(6) 0.48241(13) 0.0180(2) Uani 1 1 d . . . . .
H20 H 0.5732(18) 0.1589(7) 0.4357(17) 0.022 Uiso 1 1 d . U . . .
O1 O 0.28873(11) 0.55815(4) 0.08115(10) 0.0239(2) Uani 1 1 d . . . . .
O2 O 0.13010(10) 0.31930(4) 0.25492(9) 0.01752(18) Uani 1 1 d . . . . .
O3 O 0.48818(10) 0.42190(4) 0.57567(10) 0.01982(18) Uani 1 1 d . . . . .
O4 O 0.29178(11) 0.19583(4) 0.30182(11) 0.0234(2) Uani 1 1 d . . . . .

loop_
_atom_site_aniso_label
_atom_site_aniso_U_11
_atom_site_aniso_U_22
_atom_site_aniso_U_33
_atom_site_aniso_U_23
_atom_site_aniso_U_13
_atom_site_aniso_U_12
C1 0.0137(5) 0.0141(5) 0.0124(5) -0.0013(4) -0.0002(4) 0.0010(4)
C2 0.0166(5) 0.0145(5) 0.0120(5) -0.0017(4) 0.0000(4) -0.0008(4)
C3 0.0203(5) 0.0166(5) 0.0128(5) -0.0011(4) 0.0009(4) -0.0042(4)
C4 0.0159(5) 0.0251(6) 0.0153(5) 0.0010(4) 0.0037(4) -0.0013(4)
C5 0.0147(5) 0.0218(6) 0.0149(5) -0.0008(4) 0.0025(4) 0.0033(4)
C6 0.0135(5) 0.0121(5) 0.0137(5) -0.0009(4) 0.0008(4) -0.0004(4)
C7 0.0131(5) 0.0121(5) 0.0134(5) 0.0002(4) 0.0022(4) 0.0006(4)
C8 0.0138(5) 0.0136(5) 0.0153(5) -0.0002(4) 0.0017(4) -0.0010(4)
C9 0.0175(5) 0.0129(5) 0.0155(5) 0.0012(4) 0.0032(4) -0.0005(4)
C10 0.0151(5) 0.0152(5) 0.0133(5) 0.0011(4) 0.0038(4) 0.0019(4)
C11 0.0147(5) 0.0154(5) 0.0125(5) 0.0004(4) 0.0034(4) 0.0018(4)
C12 0.0143(5) 0.0152(5) 0.0120(5) -0.0004(4) 0.0015(4) 0.0012(4)
C13 0.0243(6) 0.0147(5) 0.0143(5) -0.0017(4) -0.0018(4) 0.0028(4)
C14 0.0202(5) 0.0208(6) 0.0163(5) -0.0050(4) -0.0032(4) 0.0081(5)
C15 0.0141(5) 0.0259(6) 0.0179(5) -0.0043(4) 0.0010(4) 0.0023(4)
C16 0.0145(5) 0.0191(5) 0.0179(5) 0.0010(4) 0.0022(4) -0.0003(4)
C17 0.0160(5) 0.0201(6) 0.0163(5) -0.0007(4) 0.0012(4) 0.0013(4)
C18 0.0159(5) 0.0268(6) 0.0177(5) 0.0010(4) 0.0009(4) 0.0045(5)
C19 0.0202(6) 0.0222(6) 0.0187(5) 0.0026(4) 0.0041(4) 0.0089(5)
C20 0.0211(6) 0.0160(5) 0.0177(5) 0.0008(4) 0.0052(4) 0.0035(4)
O1 0.0308(5) 0.0184(4) 0.0230(4) 0.0016(3) 0.0047(4) -0.0075(4)
O2 0.0196(4) 0.0132(4) 0.0180(4) -0.0005(3) -0.0041(3) -0.0005(3)
O3 0.0178(4) 0.0158(4) 0.0248(4) -0.0034(3) -0.0014(3) -0.0003(3)
O4 0.0248(4) 0.0168(4) 0.0273(4) -0.0070(3) -0.0007(3) 0.0006(3)

loop_
_atom_type_symbol
_atom_type_description
_atom_type_scat_dispersion_real
_atom_type_scat_dispersion_imag
_atom_type_scat_source
C C 0.0033 0.0016 'International Tables Vol C Tables 4.2.6.8 and 6.1.1.4'
H H 0 0 'International Tables Vol C Tables 4.2.6.8 and 6.1.1.4'
O O 0.0106 0.006 'International Tables Vol C Tables 4.2.6.8 and 6.1.1.4'

loop_
_geom_angle_atom_site_label_1
_geom_angle_atom_site_label_2
_geom_angle_atom_site_label_3
_geom_angle
_geom_angle_site_symmetry_1
_geom_angle_site_symmetry_3
_geom_angle_publ_flag
C2 C1 C16 119.29(10) . . ?
C2 C1 C6 120.88(10) . . ?
C16 C1 C6 119.82(10) . . ?
C1 C2 C13 119.83(10) . . ?
C1 C2 C3 120.86(10) . . ?
C13 C2 C3 119.26(10) . . ?
O1 C3 C4 121.27(11) . . ?
O1 C3 C2 121.69(11) . . ?
C4 C3 C2 117.00(10) . . ?
C5 C4 C3 121.64(10) . . ?
C5 C4 H4 122.4(9) . . ?
C3 C4 H4 116.0(9) . . ?
C4 C5 C6 123.93(10) . . ?
C4 C5 H5 120.5(9) . . ?
C6 C5 H5 115.5(9) . . ?
O2 C6 C5 109.63(9) . . ?
O2 C6 C1 111.83(8) . . ?
C5 C6 C1 114.55(9) . . ?
O2 C6 C7 89.15(7) . . ?
C5 C6 C7 113.37(9) . . ?
C1 C6 C7 115.50(9) . . ?
C12 C7 C8 119.66(9) . . ?
C12 C7 C6 116.43(9) . . ?
C8 C7 C6 86.00(8) . . ?
C12 C7 H7 109.2(8) . . ?
C8 C7 H7 113.4(8) . . ?
C6 C7 H7 110.3(8) . . ?
O2 C8 C9 110.36(9) . . ?
O2 C8 C7 91.93(8) . . ?
C9 C8 C7 117.66(9) . . ?
O2 C8 H8 111.2(8) . . ?
C9 C8 H8 108.3(8) . . ?
C7 C8 H8 116.3(8) . . ?
O4 C9 C10 122.80(10) . . ?
O4 C9 C8 119.16(10) . . ?
C10 C9 C8 118.04(9) . . ?
C20 C10 C11 119.72(10) . . ?
C20 C10 C9 118.56(10) . . ?
C11 C10 C9 121.71(10) . . ?
C17 C11 C10 119.71(10) . . ?
C17 C11 C12 118.06(10) . . ?
C10 C11 C12 122.23(10) . . ?
O3 C12 C11 121.72(10) . . ?
O3 C12 C7 120.29(10) . . ?
C11 C12 C7 117.98(9) . . ?
C14 C13 C2 120.16(11) . . ?
C14 C13 H13 121.2(9) . . ?
C2 C13 H13 118.7(9) . . ?
C13 C14 C15 120.14(11) . . ?
C13 C14 H14 120.6(9) . . ?
C15 C14 H14 119.2(9) . . ?
C16 C15 C14 119.98(11) . . ?
C16 C15 H15 119.7(9) . . ?
C14 C15 H15 120.2(9) . . ?
C15 C16 C1 120.54(11) . . ?
C15 C16 H16 120.0(9) . . ?
C1 C16 H16 119.5(9) . . ?
C18 C17 C11 119.81(11) . . ?
C18 C17 H17 122.2(9) . . ?
C11 C17 H17 118.0(8) . . ?
C17 C18 C19 120.51(11) . . ?
C17 C18 H18 119.3(9) . . ?
C19 C18 H18 120.2(9) . . ?
C20 C19 C18 120.23(11) . . ?
C20 C19 H19 119.1(9) . . ?
C18 C19 H19 120.7(9) . . ?
C19 C20 C10 120.00(11) . . ?
C19 C20 H20 120.9(9) . . ?
C10 C20 H20 119.1(9) . . ?
C8 O2 C6 92.05(7) . . ?

loop_
_geom_bond_atom_site_label_1
_geom_bond_atom_site_label_2
_geom_bond_distance
_geom_bond_site_symmetry_2
_geom_bond_publ_flag
C1 C2 1.3979(15) . ?
C1 C16 1.3983(15) . ?
C1 C6 1.5025(14) . ?
C2 C13 1.4021(16) . ?
C2 C3 1.4863(15) . ?
C3 O1 1.2228(14) . ?
C3 C4 1.4728(16) . ?
C4 C5 1.3259(17) . ?
C4 H4 0.975(15) . ?
C5 C6 1.4916(15) . ?
C5 H5 0.968(15) . ?
C6 O2 1.4779(13) . ?
C6 C7 1.5747(14) . ?
C7 C12 1.5057(15) . ?
C7 C8 1.5228(15) . ?
C7 H7 0.978(14) . ?
C8 O2 1.4582(13) . ?
C8 C9 1.5161(15) . ?
C8 H8 0.992(14) . ?
C9 O4 1.2178(14) . ?
C9 C10 1.4857(15) . ?
C10 C20 1.3983(15) . ?
C10 C11 1.4072(15) . ?
C11 C17 1.3982(15) . ?
C11 C12 1.4898(14) . ?
C12 O3 1.2151(13) . ?
C13 C14 1.3814(17) . ?
C13 H13 0.964(15) . ?
C14 C15 1.3940(18) . ?
C14 H14 0.950(15) . ?
C15 C16 1.3842(16) . ?
C15 H15 0.967(15) . ?
C16 H16 0.947(15) . ?
C17 C18 1.3868(16) . ?
C17 H17 0.986(15) . ?
C18 C19 1.3921(18) . ?
C18 H18 0.979(15) . ?
C19 C20 1.3853(17) . ?
C19 H19 0.960(16) . ?
C20 H20 0.966(15) . ?

loop_
_geom_hbond_atom_site_label_D
_geom_hbond_atom_site_label_H
_geom_hbond_atom_site_label_A
_geom_hbond_distance_DH
_geom_hbond_distance_HA
_geom_hbond_distance_DA
_geom_hbond_angle_DHA
_geom_hbond_site_symmetry_A
_geom_hbond_publ_flag
C4 H4 O1 0.975(15) 2.581(15) 3.5301(15) 164.3(12) 3_665 yes

loop_
_geom_torsion_atom_site_label_1
_geom_torsion_atom_site_label_2
_geom_torsion_atom_site_label_3
_geom_torsion_atom_site_label_4
_geom_torsion
_geom_torsion_site_symmetry_1
_geom_torsion_site_symmetry_2
_geom_torsion_site_symmetry_3
_geom_torsion_site_symmetry_4
_geom_torsion_publ_flag
C16 C1 C2 C13 -1.74(16) . . . . ?
C6 C1 C2 C13 179.37(10) . . . . ?
C16 C1 C2 C3 -179.08(10) . . . . ?
C6 C1 C2 C3 2.03(15) . . . . ?
C1 C2 C3 O1 -175.85(10) . . . . ?
C13 C2 C3 O1 6.80(16) . . . . ?
C1 C2 C3 C4 6.23(15) . . . . ?
C13 C2 C3 C4 -171.13(10) . . . . ?
O1 C3 C4 C5 176.03(11) . . . . ?
C2 C3 C4 C5 -6.03(16) . . . . ?
C3 C4 C5 C6 -2.70(18) . . . . ?
C4 C5 C6 O2 137.28(11) . . . . ?
C4 C5 C6 C1 10.62(16) . . . . ?
C4 C5 C6 C7 -124.85(12) . . . . ?
C2 C1 C6 O2 -135.54(10) . . . . ?
C16 C1 C6 O2 45.59(13) . . . . ?
C2 C1 C6 C5 -10.02(14) . . . . ?
C16 C1 C6 C5 171.10(10) . . . . ?
C2 C1 C6 C7 124.48(11) . . . . ?
C16 C1 C6 C7 -54.40(13) . . . . ?
O2 C6 C7 C12 128.10(9) . . . . ?
C5 C6 C7 C12 17.02(13) . . . . ?
C1 C6 C7 C12 -118.02(10) . . . . ?
O2 C6 C7 C8 6.82(7) . . . . ?
C5 C6 C7 C8 -104.26(10) . . . . ?
C1 C6 C7 C8 120.71(9) . . . . ?
C12 C7 C8 O2 -125.18(9) . . . . ?
C6 C7 C8 O2 -6.92(7) . . . . ?
C12 C7 C8 C9 -10.94(14) . . . . ?
C6 C7 C8 C9 107.33(10) . . . . ?
O2 C8 C9 O4 -57.24(13) . . . . ?
C7 C8 C9 O4 -160.84(10) . . . . ?
O2 C8 C9 C10 122.78(10) . . . . ?
C7 C8 C9 C10 19.19(14) . . . . ?
O4 C9 C10 C20 -13.44(16) . . . . ?
C8 C9 C10 C20 166.53(10) . . . . ?
O4 C9 C10 C11 165.51(11) . . . . ?
C8 C9 C10 C11 -14.52(15) . . . . ?
C20 C10 C11 C17 0.23(16) . . . . ?
C9 C10 C11 C17 -178.71(10) . . . . ?
C20 C10 C11 C12 179.59(10) . . . . ?
C9 C10 C11 C12 0.65(16) . . . . ?
C17 C11 C12 O3 8.40(16) . . . . ?
C10 C11 C12 O3 -170.98(10) . . . . ?
C17 C11 C12 C7 -172.68(9) . . . . ?
C10 C11 C12 C7 7.95(15) . . . . ?
C8 C7 C12 O3 176.53(10) . . . . ?
C6 C7 C12 O3 75.38(13) . . . . ?
C8 C7 C12 C11 -2.41(14) . . . . ?
C6 C7 C12 C11 -103.56(11) . . . . ?
C1 C2 C13 C14 0.13(16) . . . . ?
C3 C2 C13 C14 177.51(10) . . . . ?
C2 C13 C14 C15 1.95(17) . . . . ?
C13 C14 C15 C16 -2.41(17) . . . . ?
C14 C15 C16 C1 0.77(17) . . . . ?
C2 C1 C16 C15 1.29(16) . . . . ?
C6 C1 C16 C15 -179.81(10) . . . . ?
C10 C11 C17 C18 -1.20(16) . . . . ?
C12 C11 C17 C18 179.41(10) . . . . ?
C11 C17 C18 C19 1.01(17) . . . . ?
C17 C18 C19 C20 0.18(18) . . . . ?
C18 C19 C20 C10 -1.16(17) . . . . ?
C11 C10 C20 C19 0.95(16) . . . . ?
C9 C10 C20 C19 179.92(10) . . . . ?
C9 C8 O2 C6 -113.17(9) . . . . ?
C7 C8 O2 C6 7.36(8) . . . . ?
C5 C6 O2 C8 107.46(9) . . . . ?
C1 C6 O2 C8 -124.36(9) . . . . ?
C7 C6 O2 C8 -7.11(8) . . . . ?
